data_4339807
loop_
_publ_author_name
'Walstrom, Amy'
'Pink, Maren'
'Fan, Hongjun'
'Tomaszewski, John'
'Caulton, Kenneth G.'

_publ_section_title
;
 Radical (NO) and nonradical (N(2)O) reagents convert a ruthenium(IV)
 nitride to the same nitrosyl complex.
;
_journal_issue 19
_journal_name_full 'Inorganic chemistry'
_journal_page_first 7704
_journal_page_last 7706
_journal_paper_doi 10.1021/ic700789y
_journal_volume 46
_journal_year 2007
_chemical_formula_moiety 'C22 H52 N2 O P2 Ru Si2'
_chemical_formula_sum 'C22 H52 N2 O P2 Ru Si2'
_chemical_formula_weight 579.85
_chemical_name_systematic
; 
 ? 
;
_space_group_IT_number 61
_symmetry_cell_setting orthorhombic
_symmetry_space_group_name_Hall '-P 2ac 2ab'
_symmetry_space_group_name_H-M 'P b c a'
_atom_sites_solution_hydrogens geom
_atom_sites_solution_primary direct
_atom_sites_solution_secondary difmap
_audit_creation_method SHELXL-97
_cell_angle_alpha 90.00
_cell_angle_beta 90.00
_cell_angle_gamma 90.00
_cell_formula_units_Z 8
_cell_length_a 15.0843(6)
_cell_length_b 12.5588(5)
_cell_length_c 31.2717(12)
_cell_measurement_reflns_used 6069
_cell_measurement_temperature 130(2)
_cell_measurement_theta_max 26.3
_cell_measurement_theta_min 2.2
_cell_volume 5924.1(4)
_computing_cell_refinement 'SAINT (Bruker, 2003)'
_computing_data_collection 'SMART (Bruker, 2001)'
_computing_data_reduction 'SAINT (Bruker, 2003)'
_computing_molecular_graphics 'SHELXTL (Bruker, 2003), XTEL (loc. libr.)'
_computing_publication_material 'SHELXTL (Bruker, 2003)'
_computing_structure_refinement 'SHELXL-97 (Sheldrick, 1997)'
_computing_structure_solution 'SIR-2004 (Burla et al., 2005)'
_diffrn_ambient_temperature 130(2)
_diffrn_detector 'CCD area detector'
_diffrn_detector_area_resol_mean 44.52
_diffrn_detector_type 'Bruker SMART 6000'
_diffrn_measured_fraction_theta_full 1.000
_diffrn_measured_fraction_theta_max 1.000
_diffrn_measurement_details '0.30 degree frames measured for 25 seconds each'
_diffrn_measurement_device 'three-circle goniometer with fixed chi'
_diffrn_measurement_device_type 'Bruker Platform goniometer'
_diffrn_measurement_method \w-scans
_diffrn_radiation_monochromator graphite
_diffrn_radiation_source 'fine-focus sealed tube'
_diffrn_radiation_type MoK\a
_diffrn_radiation_wavelength 0.71073
_diffrn_reflns_av_R_equivalents 0.0574
_diffrn_reflns_av_sigmaI/netI 0.0225
_diffrn_reflns_limit_h_max 18
_diffrn_reflns_limit_h_min -18
_diffrn_reflns_limit_k_max 15
_diffrn_reflns_limit_k_min -15
_diffrn_reflns_limit_l_max 39
_diffrn_reflns_limit_l_min -39
_diffrn_reflns_number 79724
_diffrn_reflns_theta_full 26.39
_diffrn_reflns_theta_max 26.39
_diffrn_reflns_theta_min 1.30
_diffrn_standards_decay_% 0.0
_diffrn_standards_interval_time 1233
_diffrn_standards_number 206
_exptl_absorpt_coefficient_mu 0.734
_exptl_absorpt_correction_T_max 0.9171
_exptl_absorpt_correction_T_min 0.8671
_exptl_absorpt_correction_type multi-scan
_exptl_absorpt_process_details 'SADABS, R. Blessing; 1995'
_exptl_crystal_colour red
_exptl_crystal_density_diffrn 1.300
_exptl_crystal_density_method 'not measured'
_exptl_crystal_description block
_exptl_crystal_F_000 2464
_exptl_crystal_size_max 0.20
_exptl_crystal_size_mid 0.15
_exptl_crystal_size_min 0.12
_refine_diff_density_max 0.632
_refine_diff_density_min -0.308
_refine_diff_density_rms 0.065
_refine_ls_extinction_method none
_refine_ls_goodness_of_fit_ref 1.123
_refine_ls_hydrogen_treatment riding
_refine_ls_matrix_type full
_refine_ls_number_parameters 287
_refine_ls_number_reflns 6078
_refine_ls_number_restraints 0
_refine_ls_restrained_S_all 1.123
_refine_ls_R_factor_all 0.0327
_refine_ls_R_factor_gt 0.0234
_refine_ls_shift/su_max 0.002
_refine_ls_shift/su_mean 0.000
_refine_ls_structure_factor_coef Fsqd
_refine_ls_weighting_details 'calc w=1/[\s^2^(Fo^2^)+(0.0228P)^2^+5.4922P] where P=(Fo^2^+2Fc^2^)/3'
_refine_ls_weighting_scheme calc
_refine_ls_wR_factor_gt 0.0536
_refine_ls_wR_factor_ref 0.0638
_reflns_number_gt 5181
_reflns_number_total 6078
_reflns_threshold_expression >2sigma(I)
_cod_data_source_file ic700789y.cif
_cod_data_source_block 06072
_cod_depositor_comments
;
The following automatic conversions were performed:

'_exptl_absorpt_correction_type' value 'multi-scans' was replaced
with the value 'multi-scan' as specified in the replacement file
'src/cod-tools/trunk/data/replacement-values/replacement_values.lst'.

Automatic conversion script
Id: cif_fix_values 5376 2017-05-30 11:51:03Z andrius 
;
_cod_original_sg_symbol_H-M Pbca
_cod_database_code 4339807

loop_
_symmetry_equiv_pos_as_xyz
'x, y, z'
'-x+1/2, -y, z+1/2'
'x+1/2, -y+1/2, -z'
'-x, y+1/2, -z+1/2'
'-x, -y, -z'
'x-1/2, y, -z-1/2'
'-x-1/2, y-1/2, z'
'x, -y-1/2, z-1/2'

loop_
_atom_site_label
_atom_site_type_symbol
_atom_site_fract_x
_atom_site_fract_y
_atom_site_fract_z
_atom_site_U_iso_or_equiv
_atom_site_adp_type
_atom_site_occupancy
_atom_site_symmetry_multiplicity
_atom_site_calc_flag
_atom_site_refinement_flags
Ru1 Ru 0.485571(10) 0.162513(12) 0.892002(5) 0.01326(5) Uani 1 1 d .
P1 P 0.56763(3) 0.01938(4) 0.861381(16) 0.01432(11) Uani 1 1 d .
P2 P 0.39566(3) 0.30801(4) 0.914247(16) 0.01382(11) Uani 1 1 d .
Si1 Si 0.49176(4) 0.14755(5) 0.787626(18) 0.01744(12) Uani 1 1 d .
Si2 Si 0.32779(4) 0.23971(4) 0.826806(17) 0.01506(12) Uani 1 1 d .
O2 O 0.55858(15) 0.12919(19) 0.97695(6) 0.0561(6) Uani 1 1 d .
N1 N 0.43142(11) 0.18455(13) 0.83184(5) 0.0152(3) Uani 1 1 d .
N2 N 0.52942(13) 0.14305(16) 0.94221(6) 0.0270(4) Uani 1 1 d .
C1 C 0.55793(16) 0.26173(18) 0.76631(8) 0.0285(5) Uani 1 1 d .
H1A H 0.5997 0.2861 0.7882 0.043 Uiso 1 1 calc R
H1B H 0.5179 0.3202 0.7586 0.043 Uiso 1 1 calc R
H1C H 0.5908 0.2387 0.7409 0.043 Uiso 1 1 calc R
C2 C 0.42405(17) 0.09071(19) 0.74253(7) 0.0292(5) Uani 1 1 d .
H2A H 0.3889 0.0306 0.7531 0.044 Uiso 1 1 calc R
H2B H 0.4637 0.0662 0.7197 0.044 Uiso 1 1 calc R
H2C H 0.3843 0.1457 0.7313 0.044 Uiso 1 1 calc R
C3 C 0.57406(14) 0.04173(17) 0.80371(7) 0.0198(4) Uani 1 1 d .
H3A H 0.5609 -0.0253 0.7883 0.024 Uiso 1 1 calc R
H3B H 0.6347 0.0646 0.7959 0.024 Uiso 1 1 calc R
C4 C 0.68721(14) 0.00326(18) 0.87790(7) 0.0218(4) Uani 1 1 d .
C5 C 0.72601(15) 0.1166(2) 0.87948(9) 0.0315(5) Uani 1 1 d .
H5A H 0.7892 0.1129 0.8867 0.047 Uiso 1 1 calc R
H5B H 0.6947 0.1583 0.9012 0.047 Uiso 1 1 calc R
H5C H 0.7188 0.1507 0.8515 0.047 Uiso 1 1 calc R
C6 C 0.69419(15) -0.04613(19) 0.92267(7) 0.0263(5) Uani 1 1 d .
H6A H 0.7555 -0.0411 0.9328 0.039 Uiso 1 1 calc R
H6B H 0.6764 -0.1211 0.9214 0.039 Uiso 1 1 calc R
H6C H 0.6551 -0.0077 0.9424 0.039 Uiso 1 1 calc R
C7 C 0.74287(15) -0.0631(2) 0.84642(8) 0.0277(5) Uani 1 1 d .
H7A H 0.8045 -0.0657 0.8563 0.042 Uiso 1 1 calc R
H7B H 0.7406 -0.0303 0.8180 0.042 Uiso 1 1 calc R
H7C H 0.7190 -0.1356 0.8449 0.042 Uiso 1 1 calc R
C8 C 0.50515(14) -0.10930(16) 0.86770(7) 0.0184(4) Uani 1 1 d .
C9 C 0.55412(16) -0.20810(17) 0.85122(8) 0.0269(5) Uani 1 1 d .
H9A H 0.5138 -0.2693 0.8514 0.040 Uiso 1 1 calc R
H9B H 0.6050 -0.2230 0.8697 0.040 Uiso 1 1 calc R
H9C H 0.5748 -0.1952 0.8220 0.040 Uiso 1 1 calc R
C10 C 0.41907(14) -0.09592(18) 0.84190(7) 0.0232(5) Uani 1 1 d .
H10A H 0.3806 -0.1576 0.8467 0.035 Uiso 1 1 calc R
H10B H 0.4333 -0.0906 0.8114 0.035 Uiso 1 1 calc R
H10C H 0.3885 -0.0310 0.8511 0.035 Uiso 1 1 calc R
C11 C 0.47895(16) -0.12417(19) 0.91476(7) 0.0249(5) Uani 1 1 d .
H11A H 0.4419 -0.1878 0.9176 0.037 Uiso 1 1 calc R
H11B H 0.4458 -0.0617 0.9245 0.037 Uiso 1 1 calc R
H11C H 0.5325 -0.1325 0.9322 0.037 Uiso 1 1 calc R
C12 C 0.31258(15) 0.33130(18) 0.77976(7) 0.0234(5) Uani 1 1 d .
H12A H 0.3186 0.2906 0.7532 0.035 Uiso 1 1 calc R
H12B H 0.3577 0.3874 0.7806 0.035 Uiso 1 1 calc R
H12C H 0.2535 0.3636 0.7810 0.035 Uiso 1 1 calc R
C13 C 0.24011(15) 0.13430(18) 0.82294(8) 0.0248(5) Uani 1 1 d .
H13A H 0.2444 0.0867 0.8477 0.037 Uiso 1 1 calc R
H13B H 0.2486 0.0933 0.7966 0.037 Uiso 1 1 calc R
H13C H 0.1815 0.1679 0.8225 0.037 Uiso 1 1 calc R
C14 C 0.30395(13) 0.31975(17) 0.87646(6) 0.0185(4) Uani 1 1 d .
H14A H 0.2953 0.3955 0.8687 0.022 Uiso 1 1 calc R
H14B H 0.2487 0.2937 0.8900 0.022 Uiso 1 1 calc R
C15 C 0.45845(14) 0.43712(16) 0.91007(7) 0.0184(4) Uani 1 1 d .
C16 C 0.54825(14) 0.42455(18) 0.93261(7) 0.0242(5) Uani 1 1 d .
H16A H 0.5834 0.4894 0.9286 0.036 Uiso 1 1 calc R
H16B H 0.5800 0.3636 0.9204 0.036 Uiso 1 1 calc R
H16C H 0.5386 0.4126 0.9632 0.036 Uiso 1 1 calc R
C17 C 0.40953(16) 0.53496(17) 0.92745(7) 0.0261(5) Uani 1 1 d .
H17A H 0.4431 0.5994 0.9204 0.039 Uiso 1 1 calc R
H17B H 0.4038 0.5290 0.9586 0.039 Uiso 1 1 calc R
H17C H 0.3505 0.5390 0.9145 0.039 Uiso 1 1 calc R
C18 C 0.47729(16) 0.45512(18) 0.86228(7) 0.0245(5) Uani 1 1 d .
H18A H 0.5184 0.5150 0.8589 0.037 Uiso 1 1 calc R
H18B H 0.4217 0.4711 0.8474 0.037 Uiso 1 1 calc R
H18C H 0.5038 0.3907 0.8501 0.037 Uiso 1 1 calc R
C19 C 0.33850(14) 0.29661(17) 0.96774(6) 0.0200(4) Uani 1 1 d .
C20 C 0.30326(17) 0.18190(19) 0.96977(8) 0.0309(6) Uani 1 1 d .
H20A H 0.2704 0.1717 0.9965 0.046 Uiso 1 1 calc R
H20B H 0.3531 0.1319 0.9687 0.046 Uiso 1 1 calc R
H20C H 0.2638 0.1690 0.9454 0.046 Uiso 1 1 calc R
C21 C 0.40305(15) 0.31312(18) 1.00483(7) 0.0231(5) Uani 1 1 d .
H21A H 0.3732 0.2965 1.0319 0.035 Uiso 1 1 calc R
H21B H 0.4229 0.3874 1.0052 0.035 Uiso 1 1 calc R
H21C H 0.4543 0.2661 1.0012 0.035 Uiso 1 1 calc R
C22 C 0.26013(15) 0.3738(2) 0.97335(7) 0.0300(5) Uani 1 1 d .
H22A H 0.2301 0.3589 1.0005 0.045 Uiso 1 1 calc R
H22B H 0.2183 0.3645 0.9497 0.045 Uiso 1 1 calc R
H22C H 0.2821 0.4473 0.9735 0.045 Uiso 1 1 calc R

loop_
_atom_site_aniso_label
_atom_site_aniso_U_11
_atom_site_aniso_U_22
_atom_site_aniso_U_33
_atom_site_aniso_U_23
_atom_site_aniso_U_13
_atom_site_aniso_U_12
Ru1 0.01494(9) 0.01221(8) 0.01263(9) -0.00122(6) -0.00165(6) 0.00186(6)
P1 0.0146(2) 0.0128(2) 0.0156(2) 0.00012(19) 0.00053(19) 0.00117(19)
P2 0.0138(2) 0.0140(2) 0.0136(2) -0.00163(19) -0.00010(19) 0.00074(19)
Si1 0.0229(3) 0.0168(3) 0.0126(3) 0.0011(2) 0.0024(2) 0.0031(2)
Si2 0.0166(3) 0.0147(3) 0.0139(3) 0.0003(2) -0.0019(2) 0.0009(2)
O2 0.0623(14) 0.0811(16) 0.0250(10) -0.0145(10) -0.0183(9) 0.0445(12)
N1 0.0186(8) 0.0152(8) 0.0119(8) 0.0006(6) -0.0005(6) 0.0012(7)
N2 0.0298(11) 0.0306(11) 0.0207(10) -0.0068(8) -0.0039(8) 0.0148(9)
C1 0.0346(13) 0.0250(12) 0.0259(12) 0.0053(10) 0.0123(10) 0.0027(10)
C2 0.0405(14) 0.0292(12) 0.0179(11) -0.0057(9) -0.0037(10) 0.0083(11)
C3 0.0217(10) 0.0199(10) 0.0177(10) 0.0011(8) 0.0048(8) 0.0044(8)
C4 0.0152(10) 0.0224(11) 0.0278(11) 0.0009(9) -0.0012(9) 0.0019(8)
C5 0.0185(11) 0.0297(13) 0.0461(15) -0.0001(11) -0.0026(10) -0.0054(10)
C6 0.0186(11) 0.0312(12) 0.0290(12) 0.0001(10) -0.0048(9) 0.0077(9)
C7 0.0179(11) 0.0326(13) 0.0326(13) 0.0006(10) 0.0039(9) 0.0067(10)
C8 0.0200(10) 0.0128(9) 0.0225(11) -0.0009(8) 0.0008(8) -0.0002(8)
C9 0.0295(12) 0.0143(10) 0.0368(13) -0.0019(9) 0.0013(10) 0.0027(9)
C10 0.0209(11) 0.0197(11) 0.0288(12) -0.0047(9) -0.0012(9) -0.0026(9)
C11 0.0278(12) 0.0225(11) 0.0243(12) 0.0057(9) 0.0046(9) -0.0010(9)
C12 0.0281(11) 0.0233(11) 0.0189(11) 0.0036(9) -0.0013(9) 0.0058(9)
C13 0.0198(11) 0.0217(11) 0.0329(12) -0.0013(10) -0.0029(9) -0.0030(9)
C14 0.0153(10) 0.0223(11) 0.0180(10) -0.0023(8) -0.0027(8) 0.0019(8)
C15 0.0219(10) 0.0141(10) 0.0192(10) -0.0023(8) 0.0027(8) -0.0014(8)
C16 0.0217(11) 0.0222(11) 0.0287(12) -0.0038(9) 0.0007(9) -0.0059(9)
C17 0.0350(13) 0.0152(10) 0.0280(12) -0.0043(9) 0.0007(10) 0.0030(9)
C18 0.0334(12) 0.0176(10) 0.0224(11) 0.0004(9) 0.0038(9) -0.0023(9)
C19 0.0210(11) 0.0233(11) 0.0158(10) -0.0018(8) 0.0033(8) -0.0023(9)
C20 0.0360(13) 0.0332(13) 0.0235(12) -0.0027(10) 0.0094(10) -0.0159(11)
C21 0.0281(11) 0.0258(11) 0.0155(10) -0.0016(9) 0.0010(9) 0.0014(9)
C22 0.0220(11) 0.0455(15) 0.0226(11) -0.0053(11) 0.0044(9) 0.0068(11)

loop_
_atom_type_symbol
_atom_type_description
_atom_type_scat_dispersion_real
_atom_type_scat_dispersion_imag
_atom_type_scat_source
C C 0.0033 0.0016 'International Tables Vol C Tables 4.2.6.8 and 6.1.1.4'
H H 0.0000 0.0000 'International Tables Vol C Tables 4.2.6.8 and 6.1.1.4'
N N 0.0061 0.0033 'International Tables Vol C Tables 4.2.6.8 and 6.1.1.4'
O O 0.0106 0.0060 'International Tables Vol C Tables 4.2.6.8 and 6.1.1.4'
Si Si 0.0817 0.0704 'International Tables Vol C Tables 4.2.6.8 and 6.1.1.4'
P P 0.1023 0.0942 'International Tables Vol C Tables 4.2.6.8 and 6.1.1.4'
Ru Ru -1.2594 0.8363 'International Tables Vol C Tables 4.2.6.8 and 6.1.1.4'

loop_
_geom_angle_atom_site_label_1
_geom_angle_atom_site_label_2
_geom_angle_atom_site_label_3
_geom_angle
N2 Ru1 N1 179.21(9)
N2 Ru1 P2 93.52(6)
N1 Ru1 P2 86.45(5)
N2 Ru1 P1 93.43(6)
N1 Ru1 P1 86.60(5)
P2 Ru1 P1 173.043(19)
C3 P1 C8 105.20(10)
C3 P1 C4 103.64(10)
C8 P1 C4 110.97(10)
C3 P1 Ru1 107.95(7)
C8 P1 Ru1 110.21(7)
C4 P1 Ru1 117.86(7)
C14 P2 C15 105.48(10)
C14 P2 C19 103.52(10)
C15 P2 C19 110.89(9)
C14 P2 Ru1 107.74(7)
C15 P2 Ru1 110.75(7)
C19 P2 Ru1 117.47(7)
N1 Si1 C1 111.23(10)
N1 Si1 C2 114.70(10)
C1 Si1 C2 108.26(11)
N1 Si1 C3 108.92(9)
C1 Si1 C3 106.49(10)
C2 Si1 C3 106.84(10)
N1 Si2 C13 111.30(10)
N1 Si2 C12 115.43(9)
C13 Si2 C12 107.16(11)
N1 Si2 C14 108.26(9)
C13 Si2 C14 107.16(10)
C12 Si2 C14 107.15(10)
Si2 N1 Si1 121.14(10)
Si2 N1 Ru1 119.78(9)
Si1 N1 Ru1 119.08(9)
O2 N2 Ru1 179.2(2)
Si1 C1 H1A 109.5
Si1 C1 H1B 109.5
H1A C1 H1B 109.5
Si1 C1 H1C 109.5
H1A C1 H1C 109.5
H1B C1 H1C 109.5
Si1 C2 H2A 109.5
Si1 C2 H2B 109.5
H2A C2 H2B 109.5
Si1 C2 H2C 109.5
H2A C2 H2C 109.5
H2B C2 H2C 109.5
P1 C3 Si1 109.65(10)
P1 C3 H3A 109.7
Si1 C3 H3A 109.7
P1 C3 H3B 109.7
Si1 C3 H3B 109.7
H3A C3 H3B 108.2
C6 C4 C7 109.10(18)
C6 C4 C5 108.56(19)
C7 C4 C5 108.29(19)
C6 C4 P1 111.01(15)
C7 C4 P1 113.86(15)
C5 C4 P1 105.83(15)
C4 C5 H5A 109.5
C4 C5 H5B 109.5
H5A C5 H5B 109.5
C4 C5 H5C 109.5
H5A C5 H5C 109.5
H5B C5 H5C 109.5
C4 C6 H6A 109.5
C4 C6 H6B 109.5
H6A C6 H6B 109.5
C4 C6 H6C 109.5
H6A C6 H6C 109.5
H6B C6 H6C 109.5
C4 C7 H7A 109.5
C4 C7 H7B 109.5
H7A C7 H7B 109.5
C4 C7 H7C 109.5
H7A C7 H7C 109.5
H7B C7 H7C 109.5
C9 C8 C11 110.36(18)
C9 C8 C10 108.58(18)
C11 C8 C10 107.39(18)
C9 C8 P1 114.74(15)
C11 C8 P1 109.52(15)
C10 C8 P1 105.90(14)
C8 C9 H9A 109.5
C8 C9 H9B 109.5
H9A C9 H9B 109.5
C8 C9 H9C 109.5
H9A C9 H9C 109.5
H9B C9 H9C 109.5
C8 C10 H10A 109.5
C8 C10 H10B 109.5
H10A C10 H10B 109.5
C8 C10 H10C 109.5
H10A C10 H10C 109.5
H10B C10 H10C 109.5
C8 C11 H11A 109.5
C8 C11 H11B 109.5
H11A C11 H11B 109.5
C8 C11 H11C 109.5
H11A C11 H11C 109.5
H11B C11 H11C 109.5
Si2 C12 H12A 109.5
Si2 C12 H12B 109.5
H12A C12 H12B 109.5
Si2 C12 H12C 109.5
H12A C12 H12C 109.5
H12B C12 H12C 109.5
Si2 C13 H13A 109.5
Si2 C13 H13B 109.5
H13A C13 H13B 109.5
Si2 C13 H13C 109.5
H13A C13 H13C 109.5
H13B C13 H13C 109.5
P2 C14 Si2 110.22(11)
P2 C14 H14A 109.6
Si2 C14 H14A 109.6
P2 C14 H14B 109.6
Si2 C14 H14B 109.6
H14A C14 H14B 108.1
C17 C15 C16 110.14(18)
C17 C15 C18 108.40(18)
C16 C15 C18 107.35(18)
C17 C15 P2 115.07(15)
C16 C15 P2 108.88(14)
C18 C15 P2 106.68(14)
C15 C16 H16A 109.5
C15 C16 H16B 109.5
H16A C16 H16B 109.5
C15 C16 H16C 109.5
H16A C16 H16C 109.5
H16B C16 H16C 109.5
C15 C17 H17A 109.5
C15 C17 H17B 109.5
H17A C17 H17B 109.5
C15 C17 H17C 109.5
H17A C17 H17C 109.5
H17B C17 H17C 109.5
C15 C18 H18A 109.5
C15 C18 H18B 109.5
H18A C18 H18B 109.5
C15 C18 H18C 109.5
H18A C18 H18C 109.5
H18B C18 H18C 109.5
C21 C19 C20 108.43(19)
C21 C19 C22 108.50(18)
C20 C19 C22 108.68(19)
C21 C19 P2 111.80(15)
C20 C19 P2 105.40(14)
C22 C19 P2 113.83(15)
C19 C20 H20A 109.5
C19 C20 H20B 109.5
H20A C20 H20B 109.5
C19 C20 H20C 109.5
H20A C20 H20C 109.5
H20B C20 H20C 109.5
C19 C21 H21A 109.5
C19 C21 H21B 109.5
H21A C21 H21B 109.5
C19 C21 H21C 109.5
H21A C21 H21C 109.5
H21B C21 H21C 109.5
C19 C22 H22A 109.5
C19 C22 H22B 109.5
H22A C22 H22B 109.5
C19 C22 H22C 109.5
H22A C22 H22C 109.5
H22B C22 H22C 109.5

loop_
_geom_bond_atom_site_label_1
_geom_bond_atom_site_label_2
_geom_bond_distance
Ru1 N2 1.7213(19)
Ru1 N1 2.0695(16)
Ru1 P2 2.3795(5)
Ru1 P1 2.3834(5)
P1 C3 1.828(2)
P1 C8 1.881(2)
P1 C4 1.887(2)
P2 C14 1.825(2)
P2 C15 1.882(2)
P2 C19 1.887(2)
Si1 N1 1.7194(17)
Si1 C1 1.870(2)
Si1 C2 1.882(2)
Si1 C3 1.887(2)
Si2 N1 1.7170(17)
Si2 C13 1.875(2)
Si2 C12 1.882(2)
Si2 C14 1.884(2)
O2 N2 1.185(3)
C1 H1A 0.9800
C1 H1B 0.9800
C1 H1C 0.9800
C2 H2A 0.9800
C2 H2B 0.9800
C2 H2C 0.9800
C3 H3A 0.9900
C3 H3B 0.9900
C4 C6 1.535(3)
C4 C7 1.539(3)
C4 C5 1.540(3)
C5 H5A 0.9800
C5 H5B 0.9800
C5 H5C 0.9800
C6 H6A 0.9800
C6 H6B 0.9800
C6 H6C 0.9800
C7 H7A 0.9800
C7 H7B 0.9800
C7 H7C 0.9800
C8 C9 1.533(3)
C8 C11 1.535(3)
C8 C10 1.538(3)
C9 H9A 0.9800
C9 H9B 0.9800
C9 H9C 0.9800
C10 H10A 0.9800
C10 H10B 0.9800
C10 H10C 0.9800
C11 H11A 0.9800
C11 H11B 0.9800
C11 H11C 0.9800
C12 H12A 0.9800
C12 H12B 0.9800
C12 H12C 0.9800
C13 H13A 0.9800
C13 H13B 0.9800
C13 H13C 0.9800
C14 H14A 0.9900
C14 H14B 0.9900
C15 C17 1.533(3)
C15 C16 1.535(3)
C15 C18 1.538(3)
C16 H16A 0.9800
C16 H16B 0.9800
C16 H16C 0.9800
C17 H17A 0.9800
C17 H17B 0.9800
C17 H17C 0.9800
C18 H18A 0.9800
C18 H18B 0.9800
C18 H18C 0.9800
C19 C21 1.529(3)
C19 C20 1.537(3)
C19 C22 1.539(3)
C20 H20A 0.9800
C20 H20B 0.9800
C20 H20C 0.9800
C21 H21A 0.9800
C21 H21B 0.9800
C21 H21C 0.9800
C22 H22A 0.9800
C22 H22B 0.9800
C22 H22C 0.9800

loop_
_geom_torsion_atom_site_label_1
_geom_torsion_atom_site_label_2
_geom_torsion_atom_site_label_3
_geom_torsion_atom_site_label_4
_geom_torsion
N2 Ru1 P1 C3 -158.43(11)
N1 Ru1 P1 C3 22.36(9)
P2 Ru1 P1 C3 24.18(18)
N2 Ru1 P1 C8 87.18(10)
N1 Ru1 P1 C8 -92.03(9)
P2 Ru1 P1 C8 -90.22(17)
N2 Ru1 P1 C4 -41.58(11)
N1 Ru1 P1 C4 139.21(9)
P2 Ru1 P1 C4 141.02(16)
N2 Ru1 P2 C14 -156.92(10)
N1 Ru1 P2 C14 22.30(9)
P1 Ru1 P2 C14 20.48(18)
N2 Ru1 P2 C15 88.19(10)
N1 Ru1 P2 C15 -92.60(9)
P1 Ru1 P2 C15 -94.41(17)
N2 Ru1 P2 C19 -40.63(11)
N1 Ru1 P2 C19 138.59(9)
P1 Ru1 P2 C19 136.77(16)
C13 Si2 N1 Si1 85.90(13)
C12 Si2 N1 Si1 -36.53(15)
C14 Si2 N1 Si1 -156.58(11)
C13 Si2 N1 Ru1 -94.41(12)
C12 Si2 N1 Ru1 143.17(10)
C14 Si2 N1 Ru1 23.12(13)
C1 Si1 N1 Si2 86.88(14)
C2 Si1 N1 Si2 -36.40(15)
C3 Si1 N1 Si2 -156.04(11)
C1 Si1 N1 Ru1 -92.81(12)
C2 Si1 N1 Ru1 143.91(11)
C3 Si1 N1 Ru1 24.26(13)
N2 Ru1 N1 Si2 61(6)
P2 Ru1 N1 Si2 -27.10(9)
P1 Ru1 N1 Si2 152.68(10)
N2 Ru1 N1 Si1 -119(6)
P2 Ru1 N1 Si1 152.60(9)
P1 Ru1 N1 Si1 -27.62(9)
N1 Ru1 N2 O2 -18(18)
P2 Ru1 N2 O2 70(14)
P1 Ru1 N2 O2 -110(14)
C8 P1 C3 Si1 103.70(12)
C4 P1 C3 Si1 -139.71(11)
Ru1 P1 C3 Si1 -13.97(12)
N1 Si1 C3 P1 -3.58(14)
C1 Si1 C3 P1 116.46(12)
C2 Si1 C3 P1 -128.00(12)
C3 P1 C4 C6 -164.43(16)
C8 P1 C4 C6 -51.97(18)
Ru1 P1 C4 C6 76.43(16)
C3 P1 C4 C7 -40.85(18)
C8 P1 C4 C7 71.61(18)
Ru1 P1 C4 C7 -159.99(14)
C3 P1 C4 C5 77.97(17)
C8 P1 C4 C5 -169.57(15)
Ru1 P1 C4 C5 -41.17(17)
C3 P1 C8 C9 66.98(18)
C4 P1 C8 C9 -44.49(19)
Ru1 P1 C8 C9 -176.90(14)
C3 P1 C8 C11 -168.28(14)
C4 P1 C8 C11 80.25(16)
Ru1 P1 C8 C11 -52.16(15)
C3 P1 C8 C10 -52.77(16)
C4 P1 C8 C10 -164.23(14)
Ru1 P1 C8 C10 63.36(15)
C15 P2 C14 Si2 103.69(12)
C19 P2 C14 Si2 -139.75(11)
Ru1 P2 C14 Si2 -14.65(12)
N1 Si2 C14 P2 -2.41(14)
C13 Si2 C14 P2 117.74(12)
C12 Si2 C14 P2 -127.52(12)
C14 P2 C15 C17 68.98(18)
C19 P2 C15 C17 -42.45(19)
Ru1 P2 C15 C17 -174.72(14)
C14 P2 C15 C16 -166.85(14)
C19 P2 C15 C16 81.73(16)
Ru1 P2 C15 C16 -50.54(15)
C14 P2 C15 C18 -51.28(16)
C19 P2 C15 C18 -162.71(14)
Ru1 P2 C15 C18 65.02(15)
C14 P2 C19 C21 -166.08(15)
C15 P2 C19 C21 -53.40(18)
Ru1 P2 C19 C21 75.35(16)
C14 P2 C19 C20 76.31(17)
C15 P2 C19 C20 -171.01(15)
Ru1 P2 C19 C20 -42.26(17)
C14 P2 C19 C22 -42.69(18)
C15 P2 C19 C22 69.98(18)
Ru1 P2 C19 C22 -161.26(14)
